data_7248320
loop_
_publ_author_name
'Nowicki, Krzysztof'
'Krajewska, Joanna'
'St\;epniewski, Tomasz'
'Wielechowska, Monika'
'Wi\'nska, Patrycja'
'Kaczmarczyk, Anna'
'Korpowska, Julia'
'Selent, Jana'
'Marek-Urban, Paulina H.'
'Durka, Krzysztof'
'Wozniak, Krzysztof'
'Laudy, Agnieszka E.'
'Luli\'nski, Sergiusz'

_publ_section_title
;
 Exploiting thiol-functionalized benzosiloxaboroles for achieving diverse
 substitution patterns -- synthesis, characterization and biological
 evaluation of promising antibacterial agents
;
_journal_name_full 'RSC Medicinal Chemistry'
_journal_paper_doi 10.1039/D4MD00061G
_journal_year 2024
_chemical_formula_moiety 'C13 H6 Br2 F4 S2'
_chemical_formula_sum 'C13 H6 Br2 F4 S2'
_chemical_formula_weight 462.10
_chemical_name_systematic
;
bis((4-bromo-2,6-difluorophenyl)thio)methane
;
_space_group_crystal_system orthorhombic
_space_group_IT_number 56
_space_group_name_Hall '-P 2ab 2ac'
_space_group_name_H-M_alt 'P c c n'
_atom_sites_solution_hydrogens geom
_audit_creation_method SHELXL-2013
_audit_update_record
;
2022-07-15 deposited with the CCDC.	2024-03-19 downloaded from the CCDC.
;
_cell_angle_alpha 90
_cell_angle_beta 90
_cell_angle_gamma 90
_cell_formula_units_Z 4
_cell_length_a 14.4495(2)
_cell_length_b 7.50810(10)
_cell_length_c 13.6340(2)
_cell_measurement_reflns_used 12497
_cell_measurement_temperature 100(1)
_cell_measurement_theta_max 73.7860
_cell_measurement_theta_min 3.2350
_cell_volume 1479.13(4)
_computing_structure_refinement 'SHELXL-2013 (Sheldrick, 2013)'
_diffrn_ambient_environment N~2~
_diffrn_ambient_temperature 100.00(10)
_diffrn_detector 'CCD plate'
_diffrn_detector_area_resol_mean 5.2195
_diffrn_detector_type Atlas
_diffrn_measured_fraction_theta_full 0.998
_diffrn_measured_fraction_theta_max 0.997
_diffrn_measurement_device 'four-circle diffractometer'
_diffrn_measurement_device_type 'SuperNova, Dual, Cu at home/near, Atlas'
_diffrn_radiation_monochromator mirror
_diffrn_radiation_probe x-ray
_diffrn_radiation_type 'Cu K\a'
_diffrn_radiation_wavelength 1.54184
_diffrn_reflns_av_R_equivalents 0.0207
_diffrn_reflns_av_unetI/netI 0.0082
_diffrn_reflns_Laue_measured_fraction_full 0.998
_diffrn_reflns_Laue_measured_fraction_max 0.997
_diffrn_reflns_limit_h_max 17
_diffrn_reflns_limit_h_min -16
_diffrn_reflns_limit_k_max 9
_diffrn_reflns_limit_k_min -9
_diffrn_reflns_limit_l_max 16
_diffrn_reflns_limit_l_min -16
_diffrn_reflns_number 15232
_diffrn_reflns_point_group_measured_fraction_full 0.998
_diffrn_reflns_point_group_measured_fraction_max 0.997
_diffrn_reflns_theta_full 67.679
_diffrn_reflns_theta_max 73.900
_diffrn_reflns_theta_min 6.125
_diffrn_source 'micro-focus sealed X-ray tube'
_diffrn_source_type 'SuperNova (Cu) X-ray Source'
_exptl_absorpt_coefficient_mu 9.926
_exptl_absorpt_correction_T_max 1.00000
_exptl_absorpt_correction_T_min 0.75115
_exptl_absorpt_correction_type multi-scan
_exptl_absorpt_process_details
;
CrysAlisPro 1.171.39.46 (Rigaku Oxford Diffraction, 2018)
Empirical absorption correction using spherical harmonics,
 implemented in SCALE3 ABSPACK scaling algorithm.
;
_exptl_crystal_colour colourless
_exptl_crystal_density_diffrn 2.075
_exptl_crystal_description shapeless
_exptl_crystal_F_000 888
_exptl_crystal_recrystallization_method 'Re-crystallisation from solvent: CHCl3'
_exptl_crystal_size_max 0.12
_exptl_crystal_size_mid 0.11
_exptl_crystal_size_min 0.07
_refine_diff_density_max 0.653
_refine_diff_density_min -0.725
_refine_diff_density_rms 0.081
_refine_ls_extinction_method none
_refine_ls_goodness_of_fit_ref 1.112
_refine_ls_hydrogen_treatment constr
_refine_ls_matrix_type full
_refine_ls_number_parameters 96
_refine_ls_number_reflns 1501
_refine_ls_number_restraints 0
_refine_ls_restrained_S_all 1.112
_refine_ls_R_factor_all 0.0211
_refine_ls_R_factor_gt 0.0209
_refine_ls_shift/su_max 0.001
_refine_ls_shift/su_mean 0.000
_refine_ls_structure_factor_coef Fsqd
_refine_ls_weighting_details 'w=1/[\s^2^(Fo^2^)+(0.0278P)^2^+1.6268P] where P=(Fo^2^+2Fc^2^)/3'
_refine_ls_weighting_scheme calc
_refine_ls_wR_factor_gt 0.0543
_refine_ls_wR_factor_ref 0.0544
_reflns_Friedel_coverage 0.000
_reflns_number_gt 1486
_reflns_number_total 1501
_reflns_threshold_expression 'I > 2\s(I)'
_cod_data_source_file d4md00061g2.cif
_cod_data_source_block 1g
_cod_original_formula_sum ' C13 H6 Br2 F4 S2'
_cod_database_code 7248320
_shelx_space_group_comment
;
The symmetry employed for this shelxl refinement is uniquely defined
by the following loop, which should always be used as a source of
symmetry information in preference to the above space-group names.
They are only intended as comments.
;
_oxdiff_exptl_absorpt_empirical_full_min 0.833
_oxdiff_exptl_absorpt_empirical_full_max 1.218
_oxdiff_exptl_absorpt_empirical_details
;
Empirical correction (ABSPACK) includes:
- Absorption correction using spherical harmonics
- Frame scaling
;
_shelxl_version_number 2013-4

loop_
_space_group_symop_operation_xyz
'x, y, z'
'-x+1/2, -y+1/2, z'
'-x, y+1/2, -z+1/2'
'x+1/2, -y, -z+1/2'
'-x, -y, -z'
'x-1/2, y-1/2, -z'
'x, -y-1/2, z-1/2'
'-x-1/2, y, z-1/2'

loop_
_atom_site_label
_atom_site_type_symbol
_atom_site_fract_x
_atom_site_fract_y
_atom_site_fract_z
_atom_site_U_iso_or_equiv
_atom_site_adp_type
_atom_site_occupancy
_atom_site_site_symmetry_order
_atom_site_calc_flag
_atom_site_refinement_flags_posn
_atom_site_refinement_flags_adp
_atom_site_refinement_flags_occupancy
_atom_site_disorder_assembly
_atom_site_disorder_group
C7 C 0.2500 0.7500 0.13405(18) 0.0147(5) Uani 1 2 d S T P . .
H7A H 0.2082 0.8160 0.0919 0.018 Uiso 0.5 1 calc R U P . .
H7B H 0.2918 0.6840 0.0919 0.018 Uiso 0.5 1 calc R U P . .
Br1 Br 0.50642(2) 0.23515(3) 0.46208(2) 0.02548(9) Uani 1 1 d . . . . .
S1 S 0.18236(3) 0.59120(6) 0.20409(3) 0.01434(11) Uani 1 1 d . . . . .
F2 F 0.19717(7) 0.57119(15) 0.42059(7) 0.0194(2) Uani 1 1 d . . . . .
F1 F 0.34818(8) 0.38975(15) 0.13241(8) 0.0232(3) Uani 1 1 d . . . . .
C1 C 0.27088(13) 0.4902(2) 0.27338(13) 0.0135(3) Uani 1 1 d . . . . .
C6 C 0.34563(13) 0.4024(2) 0.23133(13) 0.0166(4) Uani 1 1 d . . . . .
C4 C 0.41125(12) 0.3376(2) 0.38577(14) 0.0175(4) Uani 1 1 d . . . . .
C5 C 0.41695(13) 0.3275(2) 0.28408(13) 0.0184(4) Uani 1 1 d . . . . .
H5 H 0.4667 0.2727 0.2531 0.022 Uiso 1 1 calc R U . . .
C3 C 0.33750(13) 0.4169(2) 0.43300(13) 0.0166(3) Uani 1 1 d . . . . .
H3 H 0.3338 0.4195 0.5011 0.020 Uiso 1 1 calc R U . . .
C2 C 0.26970(12) 0.4920(2) 0.37563(13) 0.0139(3) Uani 1 1 d . . . . .

loop_
_atom_site_aniso_label
_atom_site_aniso_U_11
_atom_site_aniso_U_22
_atom_site_aniso_U_33
_atom_site_aniso_U_23
_atom_site_aniso_U_13
_atom_site_aniso_U_12
C7 0.0158(12) 0.0173(11) 0.0110(11) 0.000 0.000 -0.0018(9)
Br1 0.01477(13) 0.02957(14) 0.03209(15) 0.01615(9) 0.00028(7) 0.00291(7)
S1 0.0127(2) 0.0166(2) 0.0138(2) 0.00095(15) -0.00070(14) -0.00174(15)
F2 0.0178(5) 0.0263(6) 0.0142(5) -0.0024(4) 0.0039(4) 0.0066(4)
F1 0.0279(6) 0.0277(6) 0.0139(5) -0.0035(4) 0.0053(4) 0.0049(5)
C1 0.0141(8) 0.0130(8) 0.0133(8) 0.0006(6) -0.0005(6) -0.0021(6)
C6 0.0200(9) 0.0158(8) 0.0139(8) -0.0017(6) 0.0033(7) -0.0028(7)
C4 0.0134(8) 0.0154(8) 0.0238(9) 0.0059(7) -0.0013(7) -0.0027(7)
C5 0.0147(9) 0.0166(8) 0.0240(9) 0.0008(7) 0.0055(7) 0.0014(7)
C3 0.0185(8) 0.0163(8) 0.0151(8) 0.0024(7) -0.0001(7) -0.0031(7)
C2 0.0128(8) 0.0138(8) 0.0151(8) -0.0022(7) 0.0032(6) -0.0004(6)

loop_
_atom_type_symbol
_atom_type_description
_atom_type_scat_dispersion_real
_atom_type_scat_dispersion_imag
_atom_type_scat_source
C C 0.0181 0.0091 'International Tables Vol C Tables 4.2.6.8 and 6.1.1.4'
H H 0.0000 0.0000 'International Tables Vol C Tables 4.2.6.8 and 6.1.1.4'
S S 0.3331 0.5567 'International Tables Vol C Tables 4.2.6.8 and 6.1.1.4'
F F 0.0727 0.0534 'International Tables Vol C Tables 4.2.6.8 and 6.1.1.4'
Br Br -0.6763 1.2805 'International Tables Vol C Tables 4.2.6.8 and 6.1.1.4'

loop_
_geom_angle_atom_site_label_1
_geom_angle_atom_site_label_2
_geom_angle_atom_site_label_3
_geom_angle
_geom_angle_site_symmetry_1
_geom_angle_site_symmetry_3
_geom_angle_publ_flag
S1 C7 S1 116.45(13) . 2_565 ?
S1 C7 H7A 108.2 . . ?
S1 C7 H7A 108.2 2_565 . ?
S1 C7 H7B 108.2 . . ?
S1 C7 H7B 108.2 2_565 . ?
H7A C7 H7B 107.3 . . ?
C1 S1 C7 100.03(7) . . ?
C6 C1 C2 115.27(17) . . ?
C6 C1 S1 123.19(14) . . ?
C2 C1 S1 121.54(14) . . ?
F1 C6 C5 118.15(16) . . ?
F1 C6 C1 117.78(16) . . ?
C5 C6 C1 124.07(17) . . ?
C3 C4 C5 122.29(17) . . ?
C3 C4 Br1 118.75(14) . . ?
C5 C4 Br1 118.95(14) . . ?
C6 C5 C4 117.01(17) . . ?
C6 C5 H5 121.5 . . ?
C4 C5 H5 121.5 . . ?
C2 C3 C4 117.50(17) . . ?
C2 C3 H3 121.3 . . ?
C4 C3 H3 121.3 . . ?
F2 C2 C3 118.35(15) . . ?
F2 C2 C1 117.85(16) . . ?
C3 C2 C1 123.80(17) . . ?

loop_
_geom_bond_atom_site_label_1
_geom_bond_atom_site_label_2
_geom_bond_distance
_geom_bond_site_symmetry_2
_geom_bond_publ_flag
C7 S1 1.8135(13) . ?
C7 S1 1.8136(13) 2_565 ?
C7 H7A 0.9700 . ?
C7 H7B 0.9700 . ?
Br1 C4 1.8882(18) . ?
S1 C1 1.7617(18) . ?
F2 C2 1.352(2) . ?
F1 C6 1.353(2) . ?
C1 C6 1.389(3) . ?
C1 C2 1.394(2) . ?
C6 C5 1.377(3) . ?
C4 C3 1.380(3) . ?
C4 C5 1.391(3) . ?
C5 H5 0.9300 . ?
C3 C2 1.375(3) . ?
C3 H3 0.9300 . ?
